data_2203955
loop_
_publ_author_name
'Wendy A. Loughlin'
'Michelle A. McCleary'
'Peter C. Healy'

_publ_section_title
(1<i>RS</i>,2<i>S</i><i>R</i>,6<i>S</i><i>R</i>,8<i>S</i><i>R</i>)-2,6-Dimethyl-8-(phenylsulfonyl)bicyclo[4.2.0]octan-1-ol
_journal_issue 7
_journal_name_full 'Acta Crystallographica Section E'
_journal_page_first o1154
_journal_page_last o1156
_journal_paper_doi 10.1107/S1600536804013650
_journal_volume 60
_journal_year 2004
_chemical_formula_moiety 'C16 H22 O3 S'
_chemical_formula_sum 'C16 H22 O3 S'
_chemical_formula_weight 294.41
_chemical_name_systematic ' (1RS,2SR,6SR,8SR)-2,6-Dimethyl-8-(phenylsulfonyl)bicyclo[4.2.0]octan-1-ol'
_space_group_IT_number 14
_symmetry_cell_setting monoclinic
_symmetry_space_group_name_Hall '-P 2ybc'
_symmetry_space_group_name_H-M 'P 1 21/c 1'
_atom_sites_solution_hydrogens geom
_atom_sites_solution_primary direct
_atom_sites_solution_secondary difmap
_cell_angle_alpha 90
_cell_angle_beta 106.788(18)
_cell_angle_gamma 90
_cell_formula_units_Z 4
_cell_length_a 11.340(3)
_cell_length_b 18.026(6)
_cell_length_c 7.8442(16)
_cell_measurement_reflns_used 25
_cell_measurement_temperature 295
_cell_measurement_theta_max 17.4
_cell_measurement_theta_min 12.6
_cell_volume 1535.1(7)
_computing_cell_refinement 'MSC/AFC-7 Diffractometer Control Software for Windows'
_computing_data_collection
;
MSC/AFC-7 Diffractometer Control Software for Windows
(Molecular Structure Corporation, 1999)
;
_computing_data_reduction 'TEXSAN for Windows (Molecular Structure Corporation, 1997-2001)'
_computing_molecular_graphics 'PLATON (Spek, 2001) and ORTEP-3 (Farrugia, 1997)'
_computing_publication_material 'TEXSAN for Windows and PLATON'
_computing_structure_refinement 'TEXSAN for Windows and SHELXL97 (Sheldrick, 1997)'
_computing_structure_solution 'TEXSAN for Windows'
_diffrn_ambient_temperature 295
_diffrn_measured_fraction_theta_full 0.999
_diffrn_measured_fraction_theta_max 0.999
_diffrn_measurement_device 'Rigaku AFC7R'
_diffrn_measurement_method \w-2\q
_diffrn_radiation_monochromator graphite
_diffrn_radiation_source 'Rigaku rotating anode'
_diffrn_radiation_type 'Mo K\a'
_diffrn_radiation_wavelength 0.71069
_diffrn_reflns_av_R_equivalents 0.053
_diffrn_reflns_av_sigmaI/netI 0.085
_diffrn_reflns_limit_h_max 14
_diffrn_reflns_limit_h_min -6
_diffrn_reflns_limit_k_max 10
_diffrn_reflns_limit_k_min -23
_diffrn_reflns_limit_l_max 9
_diffrn_reflns_limit_l_min -10
_diffrn_reflns_number 4336
_diffrn_reflns_theta_full 27.5
_diffrn_reflns_theta_max 27.5
_diffrn_reflns_theta_min 2.9
_diffrn_standards_decay_% 0.78
_diffrn_standards_interval_count 150
_diffrn_standards_number 3
_exptl_absorpt_coefficient_mu 0.216
_exptl_absorpt_correction_type none
_exptl_crystal_colour colorless
_exptl_crystal_density_diffrn 1.274
_exptl_crystal_density_method 'not measured'
_exptl_crystal_description prismatic
_exptl_crystal_F_000 632
_exptl_crystal_size_max 0.40
_exptl_crystal_size_mid 0.35
_exptl_crystal_size_min 0.20
_refine_diff_density_max 0.23
_refine_diff_density_min -0.27
_refine_ls_extinction_method none
_refine_ls_goodness_of_fit_ref 1.00
_refine_ls_hydrogen_treatment constr
_refine_ls_matrix_type full
_refine_ls_number_parameters 182
_refine_ls_number_reflns 3518
_refine_ls_number_restraints 0
_refine_ls_restrained_S_all 1.00
_refine_ls_R_factor_all 0.128
_refine_ls_R_factor_gt 0.047
_refine_ls_shift/su_max 0.001
_refine_ls_shift/su_mean 0.000
_refine_ls_structure_factor_coef Fsqd
_refine_ls_weighting_details 'calc w = 1/[\s^2^(Fo^2^)+(0.0382P)^2^+0.7618P] where P = (Fo^2^+2Fc^2^)/3'
_refine_ls_weighting_scheme calc
_refine_ls_wR_factor_gt 0.106
_refine_ls_wR_factor_ref 0.131
_reflns_number_gt 1904
_reflns_number_total 3518
_reflns_threshold_expression I>2\s(I)
_cod_data_source_file tk6173.cif
_cod_data_source_block I
_cod_depositor_comments
;
The following automatic conversions were performed:
'_symmetry_cell_setting' value 'Monoclinic' changed to 'monoclinic'
according to '/home/saulius/struct/CIF-dictionaries/cif_core.dic'
dictionary named 'cif_core.dic' version 2.4.1 from 2010-06-29.

Automatic conversion script
Id: cif_fix_enum 1527 2010-12-29 10:47:43Z saulius 

The following automatic conversions were performed:

'_symmetry_cell_setting' value 'Monoclinic' changed to 'monoclinic'
according to /home/saulius/struct/CIF-dictionaries/cif_core.dic
dictionary named 'cif_core.dic' version 2.4.1 from 2010-06-29.

Automatic conversion script
Id: cif_fix_values 1715 2011-07-08 13:25:40Z adriana 
;
_cod_original_sg_symbol_H-M 'P 21/c'
_cod_database_code 2203955
_cod_database_fobs_code 2203955

loop_
_symmetry_equiv_pos_as_xyz
x,y,z
-x,1/2+y,1/2-z
-x,-y,-z
x,1/2-y,1/2+z

loop_
_atom_site_aniso_label
_atom_site_aniso_U_11
_atom_site_aniso_U_22
_atom_site_aniso_U_33
_atom_site_aniso_U_12
_atom_site_aniso_U_13
_atom_site_aniso_U_23
S1 0.0408(3) 0.0594(5) 0.0370(3) 0.0010(4) 0.0119(3) -0.0105(3)
O1 0.0622(12) 0.0466(12) 0.0495(11) -0.0070(10) 0.0262(10) 0.0115(9)
O2 0.0611(13) 0.111(2) 0.0369(11) -0.0165(13) 0.0162(10) 0.0112(12)
O3 0.0557(13) 0.0799(17) 0.0855(16) 0.0164(12) 0.0114(11) -0.0450(14)
C1 0.0346(13) 0.0325(14) 0.0388(13) -0.0013(11) 0.0165(11) 0.0044(11)
C2 0.0346(13) 0.0380(15) 0.0600(17) 0.0004(12) 0.0119(12) -0.0001(13)
C3 0.0522(18) 0.066(2) 0.064(2) 0.0014(16) -0.0074(15) 0.0136(17)
C4 0.075(2) 0.097(3) 0.0397(17) -0.017(2) 0.0048(16) 0.0026(18)
C5 0.0638(19) 0.070(2) 0.0437(16) -0.0172(16) 0.0239(14) -0.0114(15)
C6 0.0377(13) 0.0421(16) 0.0472(15) -0.0042(12) 0.0188(12) -0.0088(12)
C7 0.0345(14) 0.0555(19) 0.0512(17) -0.0013(13) 0.0191(12) -0.0111(14)
C8 0.0332(12) 0.0376(15) 0.0327(12) -0.0024(11) 0.0114(10) -0.0004(11)
C9 0.0383(13) 0.0404(15) 0.0298(12) -0.0016(12) 0.0046(10) -0.0039(11)
C10 0.0552(17) 0.0458(18) 0.0460(16) 0.0023(14) 0.0051(13) 0.0086(14)
C11 0.0599(19) 0.061(2) 0.0573(19) -0.0135(16) 0.0159(16) 0.0137(16)
C12 0.0416(15) 0.067(2) 0.0520(17) -0.0093(15) 0.0131(13) -0.0077(15)
C13 0.0412(15) 0.0508(19) 0.0540(17) 0.0027(14) 0.0040(13) -0.0076(14)
C14 0.0443(15) 0.0398(16) 0.0420(15) -0.0035(12) 0.0049(12) 0.0016(12)
C21 0.0501(18) 0.068(2) 0.092(3) 0.0195(17) 0.0185(17) -0.0139(19)
C61 0.0559(18) 0.0437(19) 0.081(2) -0.0034(14) 0.0264(16) -0.0144(16)

loop_
_atom_site_label
_atom_site_fract_x
_atom_site_fract_y
_atom_site_fract_z
_atom_site_U_iso_or_equiv
_atom_site_thermal_displace_type
_atom_site_occupancy
_atom_site_type_symbol
S1 0.90969(6) 0.16012(4) 0.39004(9) 0.0456(2) Uani 1.000 S
O1 0.71411(18) 0.03138(11) 0.2793(2) 0.0507(7) Uani 1.000 O
O2 0.90428(19) 0.10497(14) 0.5212(2) 0.0692(9) Uani 1.000 O
O3 0.85807(19) 0.23176(14) 0.4021(3) 0.0756(9) Uani 1.000 O
C1 0.7226(2) 0.07423(14) 0.1306(3) 0.0341(8) Uani 1.000 C
C2 0.5979(2) 0.10972(15) 0.0463(4) 0.0446(9) Uani 1.000 C
C3 0.5818(3) 0.1358(2) -0.1426(4) 0.0658(11) Uani 1.000 C
C4 0.6154(3) 0.0759(2) -0.2569(4) 0.0730(13) Uani 1.000 C
C5 0.7501(3) 0.05653(19) -0.1807(4) 0.0574(11) Uani 1.000 C
C6 0.7821(2) 0.02628(15) 0.0098(3) 0.0410(8) Uani 1.000 C
C7 0.9097(2) 0.05481(16) 0.1220(4) 0.0457(10) Uani 1.000 C
C8 0.8440(2) 0.12203(14) 0.1755(3) 0.0341(8) Uani 1.000 C
C9 1.0664(2) 0.17158(14) 0.4001(3) 0.0373(8) Uani 1.000 C
C10 1.1041(3) 0.23599(17) 0.3343(4) 0.0510(10) Uani 1.000 C
C11 1.2270(3) 0.24290(19) 0.3410(4) 0.0596(11) Uani 1.000 C
C12 1.3087(3) 0.18687(19) 0.4123(4) 0.0536(10) Uani 1.000 C
C13 1.2708(2) 0.12324(18) 0.4775(4) 0.0507(10) Uani 1.000 C
C14 1.1482(2) 0.11496(15) 0.4713(3) 0.0436(9) Uani 1.000 C
C21 0.5701(3) 0.1701(2) 0.1637(5) 0.0705(13) Uani 1.000 C
C61 0.7603(3) -0.05727(17) 0.0121(4) 0.0588(11) Uani 1.000 C
H1 0.76390 0.05360 0.38670 0.0590 Uiso 1.000 H
H2 0.53820 0.07190 0.03910 0.0540 Uiso 1.000 H
H8 0.83520 0.16000 0.08870 0.0410 Uiso 1.000 H
H10 1.04700 0.27440 0.28580 0.0610 Uiso 1.000 H
H11 1.25500 0.28640 0.29630 0.0720 Uiso 1.000 H
H12 1.39280 0.19230 0.41670 0.0640 Uiso 1.000 H
H13 1.32830 0.08510 0.52640 0.0610 Uiso 1.000 H
H14 1.12070 0.07110 0.51540 0.0520 Uiso 1.000 H
H31 0.63320 0.17770 -0.13950 0.0790 Uiso 1.000 H
H32 0.49820 0.14950 -0.19440 0.0790 Uiso 1.000 H
H41 0.60090 0.09360 -0.37520 0.0880 Uiso 1.000 H
H42 0.56660 0.03300 -0.25740 0.0880 Uiso 1.000 H
H51 0.79750 0.10000 -0.18050 0.0690 Uiso 1.000 H
H52 0.77070 0.02000 -0.25460 0.0690 Uiso 1.000 H
H71 0.96450 0.06700 0.05470 0.0550 Uiso 1.000 H
H72 0.95050 0.02340 0.21830 0.0550 Uiso 1.000 H
H211 0.48570 0.18370 0.12070 0.0850 Uiso 1.000 H
H212 0.58720 0.15240 0.28230 0.0850 Uiso 1.000 H
H213 0.62010 0.21220 0.16140 0.0850 Uiso 1.000 H
H611 0.67540 -0.06750 -0.04080 0.0710 Uiso 1.000 H
H612 0.80760 -0.08180 -0.05310 0.0710 Uiso 1.000 H
H613 0.78440 -0.07450 0.13160 0.0710 Uiso 1.000 H

loop_
_atom_type_symbol
_atom_type_description
_atom_type_scat_dispersion_real
_atom_type_scat_dispersion_imag
_atom_type_scat_source
S S 0.1246 0.1234 'International Tables Vol C Tables 4.2.6.8 and 6.1.1.4'
O O 0.0106 0.0060 'International Tables Vol C Tables 4.2.6.8 and 6.1.1.4'
H H 0.0000 0.0000 'International Tables Vol C Tables 4.2.6.8 and 6.1.1.4'
C C 0.0033 0.0016 'International Tables Vol C Tables 4.2.6.8 and 6.1.1.4'

loop_
_geom_angle_atom_site_label_1
_geom_angle_atom_site_label_2
_geom_angle_atom_site_label_3
_geom_angle
_geom_angle_publ_flag
O2 S1 O3 118.11(14) yes
O2 S1 C8 108.50(12) yes
O2 S1 C9 107.31(12) yes
O3 S1 C8 110.16(13) yes
O3 S1 C9 108.45(13) yes
C8 S1 C9 103.25(11) yes
C1 O1 H1 109.38 no
O1 C1 C6 109.7(2) yes
O1 C1 C8 112.01(18) yes
C2 C1 C6 118.5(2) no
C2 C1 C8 120.7(2) no
C6 C1 C8 86.33(17) no
O1 C1 C2 108.1(2) yes
C1 C2 C3 113.0(2) no
C1 C2 C21 111.6(2) no
C3 C2 C21 112.6(3) no
C2 C3 C4 112.1(3) no
C3 C4 C5 109.1(3) no
C4 C5 C6 113.3(3) no
C1 C6 C7 88.17(18) no
C1 C6 C61 115.9(2) no
C1 C6 C5 111.7(2) no
C5 C6 C61 111.6(2) no
C7 C6 C61 116.7(2) no
C5 C6 C7 110.8(2) no
C6 C7 C8 88.28(18) no
S1 C8 C1 121.69(16) yes
C1 C8 C7 88.23(18) no
S1 C8 C7 117.36(18) yes
S1 C9 C10 119.7(2) yes
C10 C9 C14 121.7(2) no
S1 C9 C14 118.67(19) yes
C9 C10 C11 118.4(3) no
C10 C11 C12 120.1(3) no
C11 C12 C13 121.2(3) no
C12 C13 C14 119.7(3) no
C9 C14 C13 118.9(2) no
C1 C2 H2 106.34 no
C3 C2 H2 106.37 no
C21 C2 H2 106.34 no
C2 C3 H31 108.79 no
C2 C3 H32 108.82 no
C4 C3 H31 108.86 no
C4 C3 H32 108.75 no
H31 C3 H32 109.47 no
C3 C4 H41 109.60 no
C3 C4 H42 109.60 no
C5 C4 H41 109.51 no
C5 C4 H42 109.54 no
H41 C4 H42 109.46 no
C4 C5 H51 108.47 no
C4 C5 H52 108.50 no
C6 C5 H51 108.50 no
C6 C5 H52 108.52 no
H51 C5 H52 109.51 no
C6 C7 H71 114.51 no
C6 C7 H72 114.48 no
C8 C7 H71 114.47 no
C8 C7 H72 114.47 no
H71 C7 H72 109.45 no
S1 C8 H8 109.27 no
C1 C8 H8 109.25 no
C7 C8 H8 109.26 no
C9 C10 H10 120.78 no
C11 C10 H10 120.80 no
C10 C11 H11 120.00 no
C12 C11 H11 119.89 no
C11 C12 H12 119.38 no
C13 C12 H12 119.43 no
C12 C13 H13 120.19 no
C14 C13 H13 120.11 no
C9 C14 H14 120.53 no
C13 C14 H14 120.54 no
C2 C21 H211 109.53 no
C2 C21 H212 109.54 no
C2 C21 H213 109.37 no
H211 C21 H212 109.53 no
H211 C21 H213 109.41 no
H212 C21 H213 109.44 no
C6 C61 H611 109.47 no
C6 C61 H612 109.51 no
C6 C61 H613 109.44 no
H611 C61 H612 109.45 no
H611 C61 H613 109.52 no
H612 C61 H613 109.44 no

loop_
_geom_bond_atom_site_label_1
_geom_bond_atom_site_label_2
_geom_bond_distance
_geom_bond_publ_flag
S1 O2 1.445(2) yes
S1 O3 1.432(3) yes
S1 C8 1.770(2) yes
S1 C9 1.768(3) yes
O1 C1 1.425(3) yes
O1 H1 0.9561 no
C1 C2 1.519(4) no
C1 C6 1.571(3) no
C1 C8 1.575(3) no
C2 C21 1.517(5) no
C2 C3 1.514(4) no
C3 C4 1.521(5) no
C4 C5 1.512(5) no
C5 C6 1.533(4) no
C6 C7 1.548(4) no
C6 C61 1.527(4) no
C7 C8 1.543(4) no
C9 C14 1.384(4) no
C9 C10 1.387(4) no
C10 C11 1.385(5) no
C11 C12 1.375(5) no
C12 C13 1.374(5) no
C13 C14 1.385(3) no
C2 H2 0.9509 no
C3 H31 0.9501 no
C3 H32 0.9499 no
C4 H41 0.9496 no
C4 H42 0.9503 no
C5 H51 0.9500 no
C5 H52 0.9500 no
C7 H71 0.9501 no
C7 H72 0.9505 no
C8 H8 0.9501 no
C10 H10 0.9493 no
C11 H11 0.9502 no
C12 H12 0.9494 no
C13 H13 0.9489 no
C14 H14 0.9510 no
C21 H211 0.9505 no
C21 H212 0.9490 no
C21 H213 0.9506 no
C61 H611 0.9499 no
C61 H612 0.9504 no
C61 H613 0.9497 no

loop_
_geom_contact_atom_site_label_1
_geom_contact_atom_site_label_2
_geom_contact_distance
_geom_contact_site_symmetry_2
_geom_contact_publ_flag
S1 H1 2.5290 . no
O1 O2 2.765(3) . no
O1 C13 3.354(4) 3_756 no
O1 C14 3.385(3) 3_756 no
O2 O1 2.765(3) . no
O2 C5 3.413(4) 1_556 no
O1 H613 2.4807 . no
O1 H13 2.7178 3_756 no
O1 H14 2.7879 3_756 no
O1 H72 2.8595 . no
O1 H212 2.6173 . no
O2 H1 1.8800 . no
O2 H14 2.5421 . no
O3 H10 2.6725 . no
O3 H213 2.8334 . no
O3 H8 2.4972 4_555 no
C5 O2 3.413(4) 1_554 no
C7 C14 3.423(4) . no
C13 O1 3.354(4) 3_756 no
C14 O1 3.385(3) 3_756 no
C14 C7 3.423(4) . no
C3 H8 2.9543 . no
C4 H611 3.0581 . no
C5 H8 2.7745 . no
C7 H1 3.0047 . no
C8 H213 2.9897 . no
C8 H51 2.7172 . no
C8 H31 3.0684 . no
C13 H52 3.0774 3_755 no
C13 H11 3.0328 4_555 no
C14 H72 3.0197 . no
C14 H613 3.0730 3_756 no
C14 H11 3.0568 4_555 no
C61 H42 3.0429 . no
H1 S1 2.5290 . no
H1 O2 1.8800 . no
H1 C7 3.0047 . no
H2 H42 2.5372 . no
H2 H611 2.4274 3_655 no
H8 C3 2.9543 . no
H8 C5 2.7745 . no
H8 H31 2.4869 . no
H8 H51 2.3000 . no
H8 O3 2.4972 4_554 no
H10 O3 2.6725 . no
H11 C13 3.0328 4_554 no
H11 C14 3.0568 4_554 no
H13 O1 2.7178 3_756 no
H14 O2 2.5421 . no
H14 O1 2.7879 3_756 no
H31 C8 3.0684 . no
H31 H8 2.4869 . no
H31 H51 2.4254 . no
H31 H213 2.4865 . no
H31 H213 2.5032 4_554 no
H32 H211 2.5907 . no
H42 C61 3.0429 . no
H42 H2 2.5372 . no
H42 H611 2.5456 . no
H51 C8 2.7172 . no
H51 H8 2.3000 . no
H51 H31 2.4254 . no
H51 H71 2.3078 . no
H52 H612 2.3788 . no
H52 C13 3.0774 3_755 no
H71 H51 2.3078 . no
H72 O1 2.8595 . no
H72 C14 3.0197 . no
H72 H613 2.5268 . no
H211 H32 2.5907 . no
H212 O1 2.6173 . no
H213 O3 2.8334 . no
H213 C8 2.9897 . no
H213 H31 2.4865 . no
H213 H31 2.5032 4_555 no
H611 C4 3.0581 . no
H611 H42 2.5456 . no
H611 H2 2.4274 3_655 no
H612 H52 2.3788 . no
H613 O1 2.4807 . no
H613 H72 2.5268 . no
H613 C14 3.0730 3_756 no

loop_
_geom_hbond_atom_site_label_D
_geom_hbond_atom_site_label_H
_geom_hbond_atom_site_label_A
_geom_hbond_site_symmetry_A
_geom_hbond_distance_DH
_geom_hbond_distance_HA
_geom_hbond_distance_DA
_geom_hbond_angle_DHA
_geom_hbond_publ_flag
O1 H1 O2 . 0.9600 1.8800 2.765(3) 153.00 no
C8 H8 O3 4_554 0.9500 2.5000 3.431(4) 167.00 no
C14 H14 O2 . 0.9500 2.5400 2.909(3) 103.00 no

loop_
_geom_torsion_atom_site_label_1
_geom_torsion_atom_site_label_2
_geom_torsion_atom_site_label_3
_geom_torsion_atom_site_label_4
_geom_torsion
_geom_torsion_publ_flag
O2 S1 C8 C1 42.2(2) no
O2 S1 C8 C7 -64.0(2) no
O3 S1 C8 C1 -88.5(2) no
O3 S1 C8 C7 165.31(19) no
C9 S1 C8 C1 155.83(19) no
C9 S1 C8 C7 49.7(2) no
O2 S1 C9 C10 -159.0(2) no
O2 S1 C9 C14 22.1(2) no
O3 S1 C9 C10 -30.4(2) no
O3 S1 C9 C14 150.7(2) no
C8 S1 C9 C10 86.5(2) no
C8 S1 C9 C14 -92.5(2) no
C6 C1 C2 C3 -36.0(3) no
O1 C1 C2 C21 70.3(3) no
O1 C1 C6 C61 29.0(3) no
C2 C1 C6 C5 33.6(3) no
C6 C1 C2 C21 -164.1(2) no
C8 C1 C2 C3 67.7(3) no
C8 C1 C2 C21 -60.4(3) no
O1 C1 C6 C5 158.4(2) no
O1 C1 C6 C7 -89.9(2) no
O1 C1 C2 C3 -161.6(2) no
O1 C1 C8 C7 87.6(2) no
C2 C1 C8 S1 95.1(3) no
C2 C1 C8 C7 -143.4(2) no
C6 C1 C8 S1 -143.66(19) no
C6 C1 C8 C7 -22.25(18) no
C8 C1 C6 C5 -89.5(2) no
C8 C1 C6 C7 22.17(18) no
C8 C1 C6 C61 141.1(2) no
O1 C1 C8 S1 -33.8(3) no
C2 C1 C6 C7 145.4(2) no
C2 C1 C6 C61 -95.7(3) no
C1 C2 C3 C4 49.8(3) no
C21 C2 C3 C4 177.5(3) no
C2 C3 C4 C5 -62.5(4) no
C3 C4 C5 C6 60.9(4) no
C4 C5 C6 C1 -45.7(3) no
C4 C5 C6 C61 85.8(3) no
C4 C5 C6 C7 -142.3(3) no
C1 C6 C7 C8 -22.62(18) no
C61 C6 C7 C8 -140.8(2) no
C5 C6 C7 C8 90.0(2) no
C6 C7 C8 S1 147.71(18) no
C6 C7 C8 C1 22.56(18) no
S1 C9 C10 C11 -178.9(2) no
C10 C9 C14 C13 0.3(4) no
C14 C9 C10 C11 0.0(4) no
S1 C9 C14 C13 179.2(2) no
C9 C10 C11 C12 -0.3(4) no
C10 C11 C12 C13 0.2(5) no
C11 C12 C13 C14 0.2(5) no
C12 C13 C14 C9 -0.4(4) no
